data_4031359
loop_
_publ_author_name
'Iakobson, George'
'Du, Junyi'
'Slawin, Alexandra M. Z.'
'Beier, Petr'

_publ_section_title
;
 Pyridine-promoted dediazoniation of aryldiazonium tetrafluoroborates:
 Application to the synthesis of SF5-substituted phenylboronic esters and
 iodobenzenes.
;
_journal_name_full 'Beilstein journal of organic chemistry'
_journal_page_first 1494
_journal_page_last 1502
_journal_paper_doi 10.3762/bjoc.11.162
_journal_volume 11
_journal_year 2015
_chemical_formula_moiety 'C6 H4 B F9 N2 S'
_chemical_formula_sum 'C6 H4 B F9 N2 S'
_chemical_formula_weight 317.97
_space_group_IT_number 61
_symmetry_cell_setting orthorhombic
_symmetry_Int_Tables_number 61
_symmetry_space_group_name_Hall '-P 2ac 2ab'
_symmetry_space_group_name_H-M 'P b c a'
_atom_sites_solution_hydrogens geom
_atom_sites_solution_primary direct
_atom_sites_solution_secondary difmap
_cell_angle_alpha 90.0000
_cell_angle_beta 90.0000
_cell_angle_gamma 90.0000
_cell_formula_units_Z 24
_cell_length_a 10.8224(19)
_cell_length_b 17.875(3)
_cell_length_c 34.803(6)
_cell_measurement_reflns_used 19579
_cell_measurement_temperature 125
_cell_measurement_theta_max 29.13
_cell_measurement_theta_min 1.14
_cell_volume 6733(2)
_computing_cell_refinement 'CrystalClear-SM Expert 2.0 r5'
_computing_data_collection 'CrystalClear-SM Expert 2.0 r5 (Rigaku, 2010)'
_computing_data_reduction 'CrystalClear-SM Expert 2.0 r5'
_computing_molecular_graphics 'CrystalStructure 4.0'
_computing_publication_material 'CrystalStructure 4.0 (Rigaku, 2010)'
_computing_structure_refinement 'SHELXL97 (Sheldrick, 2008)'
_computing_structure_solution 'SIR2004 (Burla, et al., 2005)'
_diffrn_ambient_temperature 125
_diffrn_detector_area_resol_mean 29.257
_diffrn_measured_fraction_theta_full 0.998
_diffrn_measured_fraction_theta_max 0.998
_diffrn_measurement_device_type 'Rigaku Saturn70'
_diffrn_measurement_method \w
_diffrn_radiation_type 'Mo K\a'
_diffrn_radiation_wavelength 0.71075
_diffrn_reflns_av_R_equivalents 0.1515
_diffrn_reflns_limit_h_max 12
_diffrn_reflns_limit_h_min -12
_diffrn_reflns_limit_k_max 21
_diffrn_reflns_limit_k_min -20
_diffrn_reflns_limit_l_max 41
_diffrn_reflns_limit_l_min -40
_diffrn_reflns_number 48301
_diffrn_reflns_theta_full 25.00
_diffrn_reflns_theta_max 25.00
_diffrn_standards_number 0
_exptl_absorpt_coefficient_mu 0.396
_exptl_absorpt_correction_T_max 0.988
_exptl_absorpt_correction_T_min 0.777
_exptl_absorpt_correction_type multi-scan
_exptl_absorpt_process_details 'REQAB (Rigaku, 1998)'
_exptl_crystal_colour colorless
_exptl_crystal_density_diffrn 1.882
_exptl_crystal_density_method 'not measured'
_exptl_crystal_description platelet
_exptl_crystal_F_000 3744.00
_exptl_crystal_size_max 0.090
_exptl_crystal_size_mid 0.090
_exptl_crystal_size_min 0.030
_refine_diff_density_max 0.500
_refine_diff_density_min -0.470
_refine_ls_extinction_method none
_refine_ls_goodness_of_fit_ref 1.345
_refine_ls_hydrogen_treatment constr
_refine_ls_number_parameters 514
_refine_ls_number_reflns 5922
_refine_ls_number_restraints 0
_refine_ls_R_factor_gt 0.1339
_refine_ls_shift/su_max 0.068
_refine_ls_structure_factor_coef Fsqd
_refine_ls_weighting_details 'w = 1/[\s^2^(Fo^2^)+(0.0328P)^2^+53.3390P] where P=(Fo^2^+2Fc^2^)/3'
_refine_ls_weighting_scheme calc
_refine_ls_wR_factor_ref 0.2412
_reflns_number_gt 4783
_reflns_number_total 5924
_reflns_threshold_expression F^2^>2.0\s(F^2^)
_cod_data_source_file 1860-5397-11-162-S3.cif
_cod_data_source_block 3b
_cod_depositor_comments 'Adding full bibliography for 4031358--4031359.cif.'
_cod_database_code 4031359

loop_
_symmetry_equiv_pos_site_id
_symmetry_equiv_pos_as_xyz
1 +X,+Y,+Z
2 1/2-X,1/2+Y,+Z
3 +X,1/2-Y,1/2+Z
4 1/2-X,-Y,1/2+Z
5 -X,-Y,-Z
6 1/2+X,1/2-Y,-Z
7 -X,1/2+Y,1/2-Z
8 1/2+X,+Y,1/2-Z

loop_
_atom_site_label
_atom_site_type_symbol
_atom_site_fract_x
_atom_site_fract_y
_atom_site_fract_z
_atom_site_U_iso_or_equiv
_atom_site_adp_type
_atom_site_occupancy
_atom_site_symmetry_multiplicity
_atom_site_calc_flag
_atom_site_refinement_flags
S1 S 0.2077(3) 0.53502(13) 0.63024(7) 0.0331(6) Uani 1.0 8 d .
S11 S 0.6933(3) 0.54008(13) 0.54147(7) 0.0327(6) Uani 1.0 8 d .
S21 S 0.8057(3) 0.44362(13) 0.69836(7) 0.0327(6) Uani 1.0 8 d .
F1 F 0.1441(5) 0.5041(3) 0.66800(14) 0.0412(14) Uani 1.0 8 d .
F2 F 0.0784(6) 0.5680(3) 0.61686(16) 0.0467(15) Uani 1.0 8 d .
F3 F 0.2734(6) 0.5706(3) 0.59372(16) 0.0453(15) Uani 1.0 8 d .
F4 F 0.3380(5) 0.5068(3) 0.64579(15) 0.0361(13) Uani 1.0 8 d .
F5 F 0.2312(6) 0.6113(3) 0.65265(16) 0.0503(16) Uani 1.0 8 d .
F6 F 0.3801(5) 0.2162(4) 0.56623(14) 0.0408(14) Uani 1.0 8 d .
F7 F 0.3861(6) 0.2309(3) 0.50095(15) 0.0415(14) Uani 1.0 8 d .
F8 F 0.4039(5) 0.1153(3) 0.52681(14) 0.0374(14) Uani 1.0 8 d .
F9 F 0.5601(5) 0.1993(3) 0.53377(15) 0.0378(14) Uani 1.0 8 d .
F11 F 0.6657(6) 0.5037(4) 0.50103(15) 0.0457(15) Uani 1.0 8 d .
F12 F 0.8357(5) 0.5236(3) 0.53517(16) 0.0419(14) Uani 1.0 8 d .
F13 F 0.7240(5) 0.5803(3) 0.58068(15) 0.0406(14) Uani 1.0 8 d .
F14 F 0.5514(5) 0.5610(3) 0.54613(16) 0.0414(14) Uani 1.0 8 d .
F15 F 0.7118(6) 0.6178(3) 0.52066(16) 0.0461(15) Uani 1.0 8 d .
F16 F 0.4748(5) 0.7265(4) 0.65899(16) 0.0462(15) Uani 1.0 8 d .
F17 F 0.6762(5) 0.7129(3) 0.64037(15) 0.0383(14) Uani 1.0 8 d .
F18 F 0.5478(5) 0.6114(3) 0.64215(14) 0.0334(13) Uani 1.0 8 d .
F19 F 0.5240(6) 0.7025(4) 0.59619(15) 0.0454(15) Uani 1.0 8 d .
F21 F 0.6677(5) 0.4609(3) 0.68548(15) 0.0403(14) Uani 1.0 8 d .
F22 F 0.7559(6) 0.4066(3) 0.73666(14) 0.0409(14) Uani 1.0 8 d .
F23 F 0.9430(6) 0.4214(3) 0.70910(17) 0.0460(15) Uani 1.0 8 d .
F24 F 0.8534(6) 0.4766(3) 0.65864(14) 0.0419(14) Uani 1.0 8 d .
F25 F 0.7925(6) 0.3653(3) 0.67813(16) 0.0470(15) Uani 1.0 8 d .
F26 F 0.9405(5) 0.7877(3) 0.69452(14) 0.0365(13) Uani 1.0 8 d .
F27 F 1.1323(6) 0.7591(4) 0.67169(15) 0.0457(15) Uani 1.0 8 d .
F28 F 1.0956(5) 0.8728(3) 0.69772(14) 0.0369(13) Uani 1.0 8 d .
F29 F 1.0976(5) 0.7683(3) 0.73636(14) 0.0382(14) Uani 1.0 8 d .
N1 N 0.1314(7) 0.2513(5) 0.5458(2) 0.0284(18) Uani 1.0 8 d .
N2 N 0.1215(8) 0.1988(5) 0.5295(3) 0.0342(19) Uani 1.0 8 d .
N11 N 0.5979(7) 0.2458(5) 0.6152(2) 0.0288(18) Uani 1.0 8 d .
N12 N 0.5764(8) 0.1905(5) 0.6262(2) 0.0320(19) Uani 1.0 8 d .
N21 N 0.8581(6) 0.7420(5) 0.77122(18) 0.0233(17) Uani 1.0 8 d .
N22 N 0.8677(7) 0.7990(5) 0.7832(2) 0.0323(19) Uani 1.0 8 d .
C1 C 0.1797(8) 0.4476(5) 0.6046(3) 0.0243(19) Uani 1.0 8 d .
C2 C 0.1281(8) 0.4507(6) 0.5681(3) 0.032(3) Uani 1.0 8 d .
C3 C 0.1101(8) 0.3848(5) 0.5485(3) 0.025(2) Uani 1.0 8 d .
C4 C 0.1463(8) 0.3196(5) 0.5668(3) 0.027(2) Uani 1.0 8 d .
C5 C 0.1955(8) 0.3138(5) 0.6027(2) 0.0234(19) Uani 1.0 8 d .
C6 C 0.2123(8) 0.3809(5) 0.6230(3) 0.027(2) Uani 1.0 8 d .
C11 C 0.6688(8) 0.4501(5) 0.5651(3) 0.028(2) Uani 1.0 8 d .
C12 C 0.5878(8) 0.4472(5) 0.5959(3) 0.027(2) Uani 1.0 8 d .
C13 C 0.5644(8) 0.3796(5) 0.6130(3) 0.029(2) Uani 1.0 8 d .
C14 C 0.6264(8) 0.3167(5) 0.5980(3) 0.025(2) Uani 1.0 8 d .
C15 C 0.7134(8) 0.3194(6) 0.5690(3) 0.032(3) Uani 1.0 8 d .
C16 C 0.7334(8) 0.3886(5) 0.5515(3) 0.027(2) Uani 1.0 8 d .
C21 C 0.8200(8) 0.5348(5) 0.7214(3) 0.030(2) Uani 1.0 8 d .
C22 C 0.7691(8) 0.5969(5) 0.7043(3) 0.031(3) Uani 1.0 8 d .
C23 C 0.7794(8) 0.6662(5) 0.7203(3) 0.0233(19) Uani 1.0 8 d .
C24 C 0.8444(8) 0.6693(5) 0.7549(3) 0.0244(19) Uani 1.0 8 d .
C25 C 0.8960(8) 0.6083(5) 0.7738(2) 0.026(2) Uani 1.0 8 d .
C26 C 0.8839(8) 0.5393(5) 0.7562(3) 0.027(2) Uani 1.0 8 d .
B1 B 0.4305(10) 0.1917(6) 0.5315(3) 0.028(3) Uani 1.0 8 d .
B11 B 0.5562(9) 0.6889(6) 0.6338(3) 0.024(3) Uani 1.0 8 d .
B21 B 1.0680(9) 0.7968(6) 0.7006(3) 0.027(3) Uani 1.0 8 d .
H2 H 0.1057 0.4972 0.5569 0.0388 Uiso 1.0 8 calc R
H3 H 0.0744 0.3841 0.5236 0.0302 Uiso 1.0 8 calc R
H5 H 0.2174 0.2667 0.6134 0.0281 Uiso 1.0 8 calc R
H6 H 0.2446 0.3810 0.6484 0.0327 Uiso 1.0 8 calc R
H12 H 0.5490 0.4915 0.6050 0.0321 Uiso 1.0 8 calc R
H13 H 0.5088 0.3753 0.6340 0.0344 Uiso 1.0 8 calc R
H15 H 0.7578 0.2761 0.5614 0.0386 Uiso 1.0 8 calc R
H16 H 0.7898 0.3934 0.5307 0.0321 Uiso 1.0 8 calc R
H22 H 0.7258 0.5913 0.6807 0.0376 Uiso 1.0 8 calc R
H23 H 0.7446 0.7095 0.7087 0.0279 Uiso 1.0 8 calc R
H25 H 0.9375 0.6138 0.7977 0.0317 Uiso 1.0 8 calc R
H26 H 0.9184 0.4957 0.7676 0.0319 Uiso 1.0 8 calc R

loop_
_atom_site_aniso_label
_atom_site_aniso_U_11
_atom_site_aniso_U_22
_atom_site_aniso_U_33
_atom_site_aniso_U_12
_atom_site_aniso_U_13
_atom_site_aniso_U_23
S1 0.0342(14) 0.0274(13) 0.0375(13) 0.0022(11) -0.0037(11) -0.0041(11)
S11 0.0357(14) 0.0277(13) 0.0348(13) 0.0004(11) 0.0065(10) 0.0015(11)
S21 0.0357(14) 0.0280(13) 0.0346(13) -0.0027(11) -0.0055(11) 0.0010(10)
F1 0.046(4) 0.045(4) 0.032(3) -0.001(3) 0.005(3) -0.010(3)
F2 0.046(4) 0.040(4) 0.055(4) 0.016(3) -0.014(3) -0.012(3)
F3 0.056(4) 0.035(4) 0.045(4) -0.017(3) -0.003(3) 0.008(3)
F4 0.034(3) 0.031(3) 0.043(3) -0.003(3) -0.013(3) -0.005(3)
F5 0.061(4) 0.029(4) 0.061(4) 0.001(3) -0.010(3) -0.017(3)
F6 0.037(4) 0.058(4) 0.027(3) 0.007(3) 0.005(3) -0.012(3)
F7 0.054(4) 0.036(4) 0.035(3) -0.003(3) -0.014(3) 0.007(3)
F8 0.047(4) 0.029(4) 0.035(3) -0.009(3) -0.005(3) -0.001(3)
F9 0.026(3) 0.045(4) 0.043(4) -0.002(3) 0.002(3) -0.009(3)
F11 0.063(4) 0.045(4) 0.029(3) -0.006(3) -0.001(3) 0.012(3)
F12 0.025(3) 0.042(4) 0.058(4) 0.002(3) 0.013(3) -0.004(3)
F13 0.051(4) 0.029(3) 0.041(4) -0.006(3) 0.009(3) -0.009(3)
F14 0.029(3) 0.034(4) 0.062(4) 0.008(3) 0.006(3) 0.001(3)
F15 0.050(4) 0.031(4) 0.057(4) -0.002(3) 0.011(3) 0.009(3)
F16 0.041(4) 0.047(4) 0.050(4) 0.009(3) 0.016(3) -0.006(3)
F17 0.034(3) 0.039(4) 0.041(4) -0.009(3) -0.005(3) 0.007(3)
F18 0.032(3) 0.031(3) 0.037(3) -0.004(3) 0.002(3) 0.005(3)
F19 0.048(4) 0.054(4) 0.034(3) 0.019(3) -0.008(3) -0.004(3)
F21 0.036(4) 0.037(4) 0.048(4) -0.004(3) -0.013(3) -0.004(3)
F22 0.052(4) 0.031(3) 0.039(4) -0.010(3) -0.003(3) 0.003(3)
F23 0.043(4) 0.032(4) 0.063(4) 0.003(3) -0.012(3) 0.006(3)
F24 0.055(4) 0.039(4) 0.032(3) -0.005(3) 0.007(3) -0.004(3)
F25 0.053(4) 0.028(4) 0.059(4) -0.000(3) -0.007(3) -0.003(3)
F26 0.036(4) 0.048(4) 0.025(3) -0.005(3) -0.005(3) 0.008(3)
F27 0.049(4) 0.047(4) 0.041(4) -0.002(3) 0.013(3) -0.020(3)
F28 0.053(4) 0.030(3) 0.028(3) -0.007(3) -0.001(3) 0.004(3)
F29 0.035(3) 0.048(4) 0.031(3) 0.001(3) -0.005(3) 0.014(3)
N1 0.022(4) 0.040(5) 0.023(4) -0.006(4) 0.001(3) 0.011(4)
N2 0.043(5) 0.033(5) 0.027(5) -0.007(4) 0.006(4) 0.004(4)
N11 0.026(5) 0.034(5) 0.026(4) 0.004(4) -0.009(4) -0.018(4)
N12 0.039(5) 0.024(5) 0.033(5) -0.008(4) -0.008(4) 0.009(4)
N21 0.017(4) 0.041(5) 0.011(4) 0.006(4) -0.005(3) 0.008(4)
N22 0.038(5) 0.029(5) 0.030(5) -0.000(4) 0.000(4) -0.006(4)
C1 0.022(5) 0.030(5) 0.021(5) 0.004(4) 0.003(4) -0.001(4)
C2 0.029(6) 0.031(6) 0.037(6) -0.001(5) -0.007(4) 0.003(5)
C3 0.014(5) 0.039(6) 0.022(5) -0.008(4) -0.006(4) 0.004(4)
C4 0.031(6) 0.020(5) 0.031(5) -0.005(4) 0.004(4) 0.001(4)
C5 0.031(5) 0.023(5) 0.016(5) 0.004(4) 0.000(4) 0.003(4)
C6 0.021(5) 0.027(5) 0.034(5) 0.003(4) -0.002(4) -0.006(4)
C11 0.013(5) 0.036(6) 0.034(5) 0.000(4) -0.000(4) 0.003(5)
C12 0.035(6) 0.015(5) 0.030(5) 0.003(4) 0.004(4) -0.008(4)
C13 0.022(5) 0.036(6) 0.028(5) -0.006(4) 0.005(4) -0.004(5)
C14 0.029(5) 0.016(5) 0.030(5) -0.006(4) -0.017(4) -0.009(4)
C15 0.027(5) 0.037(6) 0.032(6) 0.001(5) 0.007(4) 0.003(5)
C16 0.021(5) 0.032(6) 0.027(5) -0.001(4) -0.007(4) -0.001(4)
C21 0.015(5) 0.031(6) 0.043(6) -0.001(4) 0.003(4) 0.005(5)
C22 0.017(5) 0.032(6) 0.044(6) -0.007(4) -0.002(4) 0.008(5)
C23 0.019(5) 0.025(5) 0.026(5) -0.002(4) 0.003(4) 0.006(4)
C24 0.024(5) 0.020(5) 0.029(5) -0.003(4) 0.002(4) 0.001(4)
C25 0.036(6) 0.034(6) 0.009(4) -0.008(5) -0.005(4) 0.009(4)
C26 0.036(6) 0.021(5) 0.023(5) -0.000(4) -0.009(4) 0.006(4)
B1 0.027(6) 0.028(6) 0.029(6) 0.000(5) -0.001(5) -0.003(5)
B11 0.030(6) 0.026(6) 0.016(5) 0.000(5) 0.002(4) -0.011(4)
B21 0.024(6) 0.033(7) 0.025(6) -0.004(5) -0.000(5) -0.004(5)

loop_
_atom_type_symbol
_atom_type_description
_atom_type_scat_dispersion_real
_atom_type_scat_dispersion_imag
_atom_type_scat_source
C C 0.0033 0.0016
;
International Tables for Crystallography
(1992, Vol. C, Tables 4.2.6.8 and 6.1.1.4)
;
H H 0.0000 0.0000
;
International Tables for Crystallography
(1992, Vol. C, Table 6.1.1.4)
;
B B 0.0013 0.0007
;
International Tables for Crystallography
(1992, Vol. C, Tables 4.2.6.8 and 6.1.1.4)
;
F F 0.0171 0.0103
;
International Tables for Crystallography
(1992, Vol. C, Tables 4.2.6.8 and 6.1.1.4)
;
N N 0.0061 0.0033
;
International Tables for Crystallography
(1992, Vol. C, Tables 4.2.6.8 and 6.1.1.4)
;
S S 0.1246 0.1234
;
International Tables for Crystallography
(1992, Vol. C, Tables 4.2.6.8 and 6.1.1.4)
;

loop_
_geom_angle_atom_site_label_1
_geom_angle_atom_site_label_2
_geom_angle_atom_site_label_3
_geom_angle
_geom_angle_publ_flag
F1 S1 F2 89.4(3) yes
F1 S1 F3 176.5(4) yes
F1 S1 F4 89.5(3) yes
F1 S1 F5 87.8(3) yes
F1 S1 C1 92.0(4) yes
F2 S1 F3 90.6(4) yes
F2 S1 F4 175.9(4) yes
F2 S1 F5 88.1(4) yes
F2 S1 C1 91.6(4) yes
F3 S1 F4 90.1(3) yes
F3 S1 F5 88.7(3) yes
F3 S1 C1 91.5(4) yes
F4 S1 F5 87.9(3) yes
F4 S1 C1 92.5(4) yes
F5 S1 C1 179.6(4) yes
F11 S11 F12 89.1(4) yes
F11 S11 F13 176.8(4) yes
F11 S11 F14 90.3(4) yes
F11 S11 F15 88.7(4) yes
F11 S11 C11 90.6(4) yes
F12 S11 F13 90.0(3) yes
F12 S11 F14 176.4(4) yes
F12 S11 F15 88.6(3) yes
F12 S11 C11 92.3(4) yes
F13 S11 F14 90.5(3) yes
F13 S11 F15 88.2(3) yes
F13 S11 C11 92.4(4) yes
F14 S11 F15 87.9(3) yes
F14 S11 C11 91.2(4) yes
F15 S11 C11 178.9(4) yes
F21 S21 F22 90.0(3) yes
F21 S21 F23 175.9(4) yes
F21 S21 F24 89.3(3) yes
F21 S21 F25 87.8(3) yes
F21 S21 C21 91.7(4) yes
F22 S21 F23 90.9(4) yes
F22 S21 F24 176.8(4) yes
F22 S21 F25 88.5(3) yes
F22 S21 C21 91.8(4) yes
F23 S21 F24 89.6(4) yes
F23 S21 F25 88.1(3) yes
F23 S21 C21 92.3(4) yes
F24 S21 F25 88.3(3) yes
F24 S21 C21 91.4(4) yes
F25 S21 C21 179.5(4) yes
N2 N1 C4 179.1(9) yes
N12 N11 C14 176.1(9) yes
N22 N21 C24 178.5(8) yes
S1 C1 C2 118.8(7) yes
S1 C1 C6 117.5(6) yes
C2 C1 C6 123.7(8) yes
C1 C2 C3 118.5(9) yes
C2 C3 C4 117.0(8) yes
N1 C4 C3 116.9(8) yes
N1 C4 C5 116.5(8) yes
C3 C4 C5 126.6(8) yes
C4 C5 C6 116.6(8) yes
C1 C6 C5 117.6(8) yes
S11 C11 C12 118.2(7) yes
S11 C11 C16 118.1(7) yes
C12 C11 C16 123.7(9) yes
C11 C12 C13 119.0(8) yes
C12 C13 C14 117.1(8) yes
N11 C14 C13 116.6(8) yes
N11 C14 C15 118.9(8) yes
C13 C14 C15 124.5(8) yes
C14 C15 C16 117.2(8) yes
C11 C16 C15 118.3(8) yes
S21 C21 C22 119.7(7) yes
S21 C21 C26 118.4(7) yes
C22 C21 C26 121.9(9) yes
C21 C22 C23 121.5(9) yes
C22 C23 C24 115.4(8) yes
N21 C24 C23 115.6(8) yes
N21 C24 C25 118.9(8) yes
C23 C24 C25 125.5(8) yes
C24 C25 C26 116.8(8) yes
C21 C26 C25 118.8(8) yes
F6 B1 F7 112.1(8) yes
F6 B1 F8 109.1(8) yes
F6 B1 F9 108.0(8) yes
F7 B1 F8 109.7(8) yes
F7 B1 F9 110.1(8) yes
F8 B1 F9 107.7(8) yes
F16 B11 F17 109.6(8) yes
F16 B11 F18 107.4(7) yes
F16 B11 F19 110.4(8) yes
F17 B11 F18 109.2(8) yes
F17 B11 F19 109.7(8) yes
F18 B11 F19 110.5(8) yes
F26 B21 F27 109.0(8) yes
F26 B21 F28 108.2(8) yes
F26 B21 F29 108.7(8) yes
F27 B21 F28 108.2(8) yes
F27 B21 F29 110.9(8) yes
F28 B21 F29 111.9(8) yes

loop_
_geom_bond_atom_site_label_1
_geom_bond_atom_site_label_2
_geom_bond_distance
_geom_bond_publ_flag
S1 F1 1.583(6) yes
S1 F2 1.589(6) yes
S1 F3 1.589(6) yes
S1 F4 1.592(6) yes
S1 F5 1.592(6) yes
S1 C1 1.825(9) yes
S11 F11 1.579(6) yes
S11 F12 1.584(6) yes
S11 F13 1.578(6) yes
S11 F14 1.589(6) yes
S11 F15 1.579(6) yes
S11 C11 1.826(10) yes
S21 F21 1.590(6) yes
S21 F22 1.583(6) yes
S21 F23 1.583(7) yes
S21 F24 1.589(6) yes
S21 F25 1.574(6) yes
S21 C21 1.823(10) yes
F6 B1 1.395(12) yes
F7 B1 1.362(12) yes
F8 B1 1.405(12) yes
F9 B1 1.412(12) yes
F16 B11 1.412(12) yes
F17 B11 1.388(11) yes
F18 B11 1.417(12) yes
F19 B11 1.377(11) yes
F26 B21 1.406(11) yes
F27 B21 1.396(12) yes
F28 B21 1.395(12) yes
F29 B21 1.382(11) yes
N1 N2 1.102(12) yes
N1 C4 1.432(12) yes
N11 N12 1.086(12) yes
N11 C14 1.435(12) yes
N21 N22 1.105(12) yes
N21 C24 1.427(12) yes
C1 C2 1.389(12) yes
C1 C6 1.400(12) yes
C2 C3 1.373(13) yes
C3 C4 1.384(13) yes
C4 C5 1.362(12) yes
C5 C6 1.405(12) yes
C11 C12 1.386(12) yes
C11 C16 1.387(13) yes
C12 C13 1.371(13) yes
C13 C14 1.410(12) yes
C14 C15 1.380(13) yes
C15 C16 1.396(13) yes
C21 C22 1.376(13) yes
C21 C26 1.396(12) yes
C22 C23 1.365(13) yes
C23 C24 1.395(12) yes
C24 C25 1.390(12) yes
C25 C26 1.385(12) yes
